data_1567954
loop_
_publ_author_name
'Rodstein, Ilja'
'Kelling, Leif'
'L\"offler, Julian'
'Scherpf, Thorsten'
'Sarbajna, Abir'
'Andrada, Diego M.'
'Gessner, Viktoria H.'

_publ_section_title
;
 Formation of exceptional monomeric YPhos--PdCl2 complexes with high
 activities in coupling reactions
;
_journal_name_full 'Chemical Science'
_journal_paper_doi 10.1039/D2SC04523K
_journal_year 2022
_chemical_absolute_configuration unk
_chemical_formula_moiety 'C37 H61 Cl3 P2 Pd,C1 H2 Cl2'
_chemical_formula_sum 'C38 H63 Cl5 P2 Pd'
_chemical_formula_weight 865.47
_space_group_crystal_system orthorhombic
_space_group_IT_number 19
_space_group_name_Hall 'P 2ac 2ab'
_space_group_name_H-M_alt 'P 21 21 21'
_atom_sites_solution_hydrogens geom
_audit_creation_method SHELXL-2018/3
_audit_update_record
;
2022-07-14 deposited with the CCDC.	2022-10-24 downloaded from the CCDC.
;
_cell_angle_alpha 90
_cell_angle_beta 90
_cell_angle_gamma 90
_cell_formula_units_Z 4
_cell_length_a 12.62782(10)
_cell_length_b 17.78901(12)
_cell_length_c 18.10483(13)
_cell_measurement_reflns_used 23922
_cell_measurement_temperature 100(2)
_cell_measurement_theta_max 76.8960
_cell_measurement_theta_min 4.2910
_cell_volume 4067.00(5)
_computing_cell_refinement 'CrysAlisPro 1.171.40.68a (Rigaku OD, 2019)'
_computing_data_collection 'CrysAlisPro 1.171.40.68a (Rigaku OD, 2019)'
_computing_data_reduction 'CrysAlisPro 1.171.40.68a (Rigaku OD, 2019)'
_computing_structure_refinement 'SHELXL-2018/3 (Sheldrick, 2018)'
_computing_structure_solution 'SHELXT-2018/2 (Sheldrick, 2018)'
_diffrn_ambient_temperature 100(2)
_diffrn_detector_area_resol_mean 10000
_diffrn_measured_fraction_theta_full 0.999
_diffrn_measured_fraction_theta_max 0.980
_diffrn_measurement_device 'four-circle diffractometer'
_diffrn_measurement_device_type 'XtaLAB Synergy, Dualflex, HyPix'
_diffrn_measurement_method '\w scans'
_diffrn_radiation_type CuK\a
_diffrn_radiation_wavelength 1.54184
_diffrn_reflns_av_R_equivalents 0.0253
_diffrn_reflns_av_unetI/netI 0.0238
_diffrn_reflns_Laue_measured_fraction_full 0.999
_diffrn_reflns_Laue_measured_fraction_max 0.980
_diffrn_reflns_limit_h_max 15
_diffrn_reflns_limit_h_min -15
_diffrn_reflns_limit_k_max 22
_diffrn_reflns_limit_k_min -14
_diffrn_reflns_limit_l_max 22
_diffrn_reflns_limit_l_min -22
_diffrn_reflns_number 27029
_diffrn_reflns_point_group_measured_fraction_full 0.999
_diffrn_reflns_point_group_measured_fraction_max 0.961
_diffrn_reflns_theta_full 67.684
_diffrn_reflns_theta_max 77.064
_diffrn_reflns_theta_min 3.483
_diffrn_source 'micro-focus sealed X-ray tube'
_diffrn_source_type 'PhotonJet (Cu) X-ray Source'
_exptl_absorpt_coefficient_mu 7.634
_exptl_absorpt_correction_T_max 0.811
_exptl_absorpt_correction_T_min 0.547
_exptl_absorpt_correction_type gaussian
_exptl_absorpt_process_details
;
CrysAlisPro 1.171.40.68a (Rigaku Oxford Diffraction, 2019)
Numerical absorption correction based on gaussian integration over
			a multifaceted crystal model
Empirical absorption correction using spherical harmonics,
 implemented in SCALE3 ABSPACK scaling algorithm.
;
_exptl_crystal_colour yellow
_exptl_crystal_density_diffrn 1.413
_exptl_crystal_description block
_exptl_crystal_F_000 1808
_exptl_crystal_size_max 0.144
_exptl_crystal_size_mid 0.076
_exptl_crystal_size_min 0.056
_refine_diff_density_max 0.572
_refine_diff_density_min -0.642
_refine_diff_density_rms 0.055
_refine_ls_abs_structure_details
;
 Flack x determined using 3486 quotients [(I+)-(I-)]/[(I+)+(I-)]
 (Parsons, Flack and Wagner, Acta Cryst. B69 (2013) 249-259).
;
_refine_ls_abs_structure_Flack -0.021(2)
_refine_ls_extinction_method none
_refine_ls_goodness_of_fit_ref 1.073
_refine_ls_hydrogen_treatment constr
_refine_ls_matrix_type full
_refine_ls_number_parameters 415
_refine_ls_number_reflns 8254
_refine_ls_number_restraints 0
_refine_ls_restrained_S_all 1.073
_refine_ls_R_factor_all 0.0203
_refine_ls_R_factor_gt 0.0197
_refine_ls_shift/su_max 0.001
_refine_ls_shift/su_mean 0.000
_refine_ls_structure_factor_coef Fsqd
_refine_ls_weighting_details 'w=1/[\s^2^(Fo^2^)+(0.0280P)^2^+1.4473P] where P=(Fo^2^+2Fc^2^)/3'
_refine_ls_weighting_scheme calc
_refine_ls_wR_factor_gt 0.0520
_refine_ls_wR_factor_ref 0.0522
_reflns_Friedel_coverage 0.767
_reflns_Friedel_fraction_full 0.998
_reflns_Friedel_fraction_max 0.936
_reflns_number_gt 8143
_reflns_number_total 8254
_reflns_threshold_expression 'I > 2\s(I)'
_cod_data_source_file d2sc04523k2.cif
_cod_data_source_block L2HPdCl3
_cod_database_code 1567954
_shelx_shelxl_version_number 2018/3
_shelx_space_group_comment
;
The symmetry employed for this shelxl refinement is uniquely defined
by the following loop, which should always be used as a source of
symmetry information in preference to the above space-group names.
They are only intended as comments.
;

loop_
_space_group_symop_operation_xyz
'x, y, z'
'-x+1/2, -y, z+1/2'
'-x, y+1/2, -z+1/2'
'x+1/2, -y+1/2, -z'

loop_
_atom_site_label
_atom_site_type_symbol
_atom_site_fract_x
_atom_site_fract_y
_atom_site_fract_z
_atom_site_U_iso_or_equiv
_atom_site_adp_type
_atom_site_occupancy
_atom_site_site_symmetry_order
_atom_site_calc_flag
_atom_site_refinement_flags_posn
_atom_site_refinement_flags_adp
_atom_site_refinement_flags_occupancy
_atom_site_disorder_assembly
_atom_site_disorder_group
Pd1 Pd 0.25333(2) 0.54353(2) 0.26453(2) 0.01315(5) Uani 1 1 d . . . . .
Cl1 Cl 0.16481(6) 0.64479(3) 0.31560(3) 0.01966(13) Uani 1 1 d . . . . .
P1 P 0.41170(5) 0.54315(4) 0.44939(3) 0.01132(12) Uani 1 1 d . . . . .
C1 C 0.32057(19) 0.46146(14) 0.43641(13) 0.0123(4) Uani 1 1 d . . . . .
H1 H 0.279966 0.459159 0.483777 0.015 Uiso 1 1 calc R U . . .
Cl2 Cl 0.29034(5) 0.61750(4) 0.15842(3) 0.02050(13) Uani 1 1 d . . . . .
P2 P 0.21364(5) 0.46907(3) 0.36278(3) 0.01141(12) Uani 1 1 d . . . . .
C2 C 0.3832(2) 0.38776(13) 0.43543(14) 0.0124(5) Uani 1 1 d . . . . .
Cl3 Cl 0.35042(5) 0.44772(4) 0.21095(3) 0.01985(13) Uani 1 1 d . . . . .
C3 C 0.4472(2) 0.36617(15) 0.37596(15) 0.0157(5) Uani 1 1 d . . . . .
H3 H 0.452305 0.397582 0.333676 0.019 Uiso 1 1 calc R U . . .
C4 C 0.5033(2) 0.29915(15) 0.37843(16) 0.0196(5) Uani 1 1 d . . . . .
H4 H 0.546849 0.285273 0.337892 0.024 Uiso 1 1 calc R U . . .
C5 C 0.4965(2) 0.25215(15) 0.43940(17) 0.0227(6) Uani 1 1 d . . . . .
H5 H 0.535171 0.206380 0.440740 0.027 Uiso 1 1 calc R U . . .
C6 C 0.4322(2) 0.27273(16) 0.49870(17) 0.0217(6) Uani 1 1 d . . . . .
H6 H 0.426697 0.240763 0.540553 0.026 Uiso 1 1 calc R U . . .
C7 C 0.3761(2) 0.34020(14) 0.49659(15) 0.0159(5) Uani 1 1 d . . . . .
H7 H 0.332545 0.353951 0.537184 0.019 Uiso 1 1 calc R U . . .
C8 C 0.4961(2) 0.51304(15) 0.52602(15) 0.0136(5) Uani 1 1 d . . . . .
H8 H 0.527710 0.463935 0.510591 0.016 Uiso 1 1 calc R U . . .
C9 C 0.4319(2) 0.49666(15) 0.59665(14) 0.0154(5) Uani 1 1 d . . . . .
H9A H 0.408126 0.544455 0.619221 0.018 Uiso 1 1 calc R U . . .
H9B H 0.368463 0.466506 0.584226 0.018 Uiso 1 1 calc R U . . .
C10 C 0.5013(2) 0.45363(17) 0.65095(14) 0.0185(5) Uani 1 1 d . . . . .
H10A H 0.460107 0.442598 0.696219 0.022 Uiso 1 1 calc R U . . .
H10B H 0.522784 0.405167 0.628647 0.022 Uiso 1 1 calc R U . . .
C11 C 0.5995(2) 0.49859(17) 0.67125(15) 0.0199(6) Uani 1 1 d . . . . .
H11A H 0.645737 0.467821 0.703466 0.024 Uiso 1 1 calc R U . . .
H11B H 0.578378 0.544014 0.699187 0.024 Uiso 1 1 calc R U . . .
C12 C 0.6610(2) 0.52195(17) 0.60233(15) 0.0209(6) Uani 1 1 d . . . . .
H12A H 0.690639 0.476634 0.578263 0.025 Uiso 1 1 calc R U . . .
H12B H 0.720792 0.554731 0.616898 0.025 Uiso 1 1 calc R U . . .
C13 C 0.5901(2) 0.56409(15) 0.54702(15) 0.0185(5) Uani 1 1 d . . . . .
H13A H 0.631304 0.577145 0.502303 0.022 Uiso 1 1 calc R U . . .
H13B H 0.563697 0.611225 0.569504 0.022 Uiso 1 1 calc R U . . .
C14 C 0.3334(2) 0.62675(14) 0.47163(15) 0.0159(5) Uani 1 1 d . . . . .
H14 H 0.294141 0.640202 0.425533 0.019 Uiso 1 1 calc R U . . .
C15 C 0.2488(2) 0.61763(14) 0.53263(14) 0.0183(5) Uani 1 1 d . . . . .
H15A H 0.207497 0.571160 0.523981 0.022 Uiso 1 1 calc R U . . .
H15B H 0.283614 0.613510 0.581460 0.022 Uiso 1 1 calc R U . . .
C16 C 0.1747(3) 0.68603(18) 0.53169(17) 0.0262(6) Uani 1 1 d . . . . .
H16A H 0.136403 0.687726 0.484028 0.031 Uiso 1 1 calc R U . . .
H16B H 0.121726 0.680959 0.571662 0.031 Uiso 1 1 calc R U . . .
C17 C 0.2364(3) 0.75902(15) 0.54216(16) 0.0272(7) Uani 1 1 d . . . . .
H17A H 0.263472 0.761313 0.593437 0.033 Uiso 1 1 calc R U . . .
H17B H 0.188008 0.802150 0.534845 0.033 Uiso 1 1 calc R U . . .
C18 C 0.3294(3) 0.76589(16) 0.48856(17) 0.0297(7) Uani 1 1 d . . . . .
H18A H 0.301970 0.771882 0.437660 0.036 Uiso 1 1 calc R U . . .
H18B H 0.371200 0.811239 0.500910 0.036 Uiso 1 1 calc R U . . .
C19 C 0.4009(3) 0.69673(15) 0.49203(17) 0.0228(6) Uani 1 1 d . . . . .
H19A H 0.430363 0.691020 0.542378 0.027 Uiso 1 1 calc R U . . .
H19B H 0.460421 0.702232 0.456894 0.027 Uiso 1 1 calc R U . . .
C20 C 0.4876(2) 0.55684(14) 0.36298(14) 0.0141(5) Uani 1 1 d . . . . .
H20 H 0.446096 0.529691 0.324252 0.017 Uiso 1 1 calc R U . . .
C21 C 0.4967(2) 0.63832(15) 0.33441(16) 0.0192(5) Uani 1 1 d . . . . .
H21A H 0.425877 0.662174 0.334130 0.023 Uiso 1 1 calc R U . . .
H21B H 0.543198 0.667747 0.367611 0.023 Uiso 1 1 calc R U . . .
C22 C 0.5427(2) 0.63836(18) 0.25598(16) 0.0244(6) Uani 1 1 d . . . . .
H22A H 0.492314 0.613171 0.222190 0.029 Uiso 1 1 calc R U . . .
H22B H 0.551306 0.690935 0.239068 0.029 Uiso 1 1 calc R U . . .
C23 C 0.6492(2) 0.59854(16) 0.25203(16) 0.0221(6) Uani 1 1 d . . . . .
H23A H 0.702301 0.627079 0.280889 0.026 Uiso 1 1 calc R U . . .
H23B H 0.673464 0.596526 0.200063 0.026 Uiso 1 1 calc R U . . .
C24 C 0.6402(2) 0.51887(15) 0.28266(16) 0.0207(6) Uani 1 1 d . . . . .
H24A H 0.710743 0.494539 0.281700 0.025 Uiso 1 1 calc R U . . .
H24B H 0.591966 0.489076 0.251048 0.025 Uiso 1 1 calc R U . . .
C25 C 0.5982(2) 0.51963(15) 0.36185(15) 0.0175(5) Uani 1 1 d . . . . .
H25A H 0.647266 0.548058 0.394053 0.021 Uiso 1 1 calc R U . . .
H25B H 0.593203 0.467552 0.380825 0.021 Uiso 1 1 calc R U . . .
C26 C 0.0966(2) 0.50309(14) 0.41444(14) 0.0143(5) Uani 1 1 d . . . . .
H26 H 0.112504 0.556534 0.427449 0.017 Uiso 1 1 calc R U . . .
C27 C 0.0649(2) 0.46465(16) 0.48799(14) 0.0179(5) Uani 1 1 d . . . . .
H27A H 0.038603 0.413178 0.478150 0.022 Uiso 1 1 calc R U . . .
H27B H 0.127282 0.460990 0.520868 0.022 Uiso 1 1 calc R U . . .
C28 C -0.0219(2) 0.51119(18) 0.52531(17) 0.0219(6) Uani 1 1 d . . . . .
H28A H -0.043915 0.485955 0.571560 0.026 Uiso 1 1 calc R U . . .
H28B H 0.006889 0.561202 0.538427 0.026 Uiso 1 1 calc R U . . .
C29 C -0.1184(2) 0.52125(17) 0.47541(17) 0.0229(6) Uani 1 1 d . . . . .
H29A H -0.153733 0.472072 0.468571 0.027 Uiso 1 1 calc R U . . .
H29B H -0.169359 0.555653 0.499546 0.027 Uiso 1 1 calc R U . . .
C30 C -0.0878(2) 0.55303(17) 0.40014(16) 0.0228(6) Uani 1 1 d . . . . .
H30A H -0.062429 0.605325 0.406226 0.027 Uiso 1 1 calc R U . . .
H30B H -0.151013 0.554102 0.367833 0.027 Uiso 1 1 calc R U . . .
C31 C -0.0012(2) 0.50610(17) 0.36345(15) 0.0180(5) Uani 1 1 d . . . . .
H31A H 0.018415 0.528768 0.315433 0.022 Uiso 1 1 calc R U . . .
H31B H -0.027664 0.454557 0.354202 0.022 Uiso 1 1 calc R U . . .
C32 C 0.1911(2) 0.37063(14) 0.33323(14) 0.0146(5) Uani 1 1 d . . . . .
H32 H 0.261873 0.351081 0.317625 0.018 Uiso 1 1 calc R U . . .
C33 C 0.1506(2) 0.31566(14) 0.39226(15) 0.0170(5) Uani 1 1 d . . . . .
H33A H 0.192440 0.321347 0.438158 0.020 Uiso 1 1 calc R U . . .
H33B H 0.075491 0.326494 0.403767 0.020 Uiso 1 1 calc R U . . .
C34 C 0.1615(2) 0.23540(15) 0.36263(16) 0.0213(6) Uani 1 1 d . . . . .
H34A H 0.136033 0.199335 0.400298 0.026 Uiso 1 1 calc R U . . .
H34B H 0.237031 0.224438 0.352716 0.026 Uiso 1 1 calc R U . . .
C35 C 0.0973(2) 0.22549(15) 0.29125(17) 0.0225(6) Uani 1 1 d . . . . .
H35A H 0.110352 0.174748 0.270747 0.027 Uiso 1 1 calc R U . . .
H35B H 0.020793 0.229670 0.302599 0.027 Uiso 1 1 calc R U . . .
C36 C 0.1274(2) 0.28475(15) 0.23379(16) 0.0213(5) Uani 1 1 d . . . . .
H36A H 0.200782 0.275536 0.216882 0.026 Uiso 1 1 calc R U . . .
H36B H 0.079940 0.279982 0.190506 0.026 Uiso 1 1 calc R U . . .
C37 C 0.1193(2) 0.36437(15) 0.26464(15) 0.0184(5) Uani 1 1 d . . . . .
H37A H 0.045080 0.375527 0.278327 0.022 Uiso 1 1 calc R U . . .
H37B H 0.141975 0.401146 0.226765 0.022 Uiso 1 1 calc R U . . .
Cl1_1 Cl 0.79015(7) 0.35390(4) 0.35522(5) 0.03617(18) Uani 1 1 d . . . . .
Cl2_1 Cl 0.67769(9) 0.32852(5) 0.21598(5) 0.0431(2) Uani 1 1 d . . . . .
C1_1 C 0.7786(3) 0.29677(18) 0.2758(2) 0.0383(8) Uani 1 1 d . . . . .
H1A_1 H 0.846932 0.296604 0.249004 0.046 Uiso 1 1 calc R U . . .
H1B_1 H 0.763059 0.244496 0.291133 0.046 Uiso 1 1 calc R U . . .

loop_
_atom_site_aniso_label
_atom_site_aniso_U_11
_atom_site_aniso_U_22
_atom_site_aniso_U_33
_atom_site_aniso_U_23
_atom_site_aniso_U_13
_atom_site_aniso_U_12
Pd1 0.01265(8) 0.01591(9) 0.01090(9) 0.00292(6) -0.00116(7) -0.00269(7)
Cl1 0.0247(3) 0.0166(3) 0.0176(3) 0.0027(2) -0.0008(2) 0.0007(2)
P1 0.0109(3) 0.0124(3) 0.0106(3) 0.0000(2) -0.0005(2) 0.0002(2)
C1 0.0100(11) 0.0137(11) 0.0131(11) -0.0006(10) -0.0004(8) -0.0012(9)
Cl2 0.0213(3) 0.0254(3) 0.0148(3) 0.0076(2) -0.0020(2) -0.0060(2)
P2 0.0107(3) 0.0131(3) 0.0105(3) 0.0018(2) 0.0009(2) -0.0008(2)
C2 0.0111(11) 0.0125(11) 0.0136(11) -0.0010(9) -0.0023(9) -0.0007(9)
Cl3 0.0214(3) 0.0235(3) 0.0146(3) 0.0001(2) 0.0037(2) 0.0006(2)
C3 0.0151(12) 0.0159(12) 0.0162(12) -0.0006(10) -0.0001(10) -0.0021(10)
C4 0.0166(13) 0.0207(13) 0.0215(13) -0.0046(11) 0.0011(11) 0.0006(10)
C5 0.0215(14) 0.0159(12) 0.0306(15) -0.0012(11) -0.0039(12) 0.0048(11)
C6 0.0241(15) 0.0201(13) 0.0209(13) 0.0047(11) -0.0023(11) 0.0010(11)
C7 0.0171(13) 0.0158(12) 0.0148(12) 0.0008(10) -0.0007(10) 0.0005(10)
C8 0.0122(12) 0.0144(11) 0.0141(11) -0.0011(9) 0.0001(10) 0.0005(10)
C9 0.0134(12) 0.0207(13) 0.0119(11) -0.0012(10) 0.0006(10) -0.0016(10)
C10 0.0164(12) 0.0241(13) 0.0149(12) 0.0028(11) 0.0006(10) -0.0007(11)
C11 0.0140(13) 0.0313(15) 0.0145(12) 0.0002(11) -0.0020(10) 0.0016(11)
C12 0.0133(12) 0.0317(15) 0.0178(13) -0.0005(11) -0.0026(10) -0.0044(11)
C13 0.0174(13) 0.0235(13) 0.0146(12) 0.0014(10) -0.0012(10) -0.0057(10)
C14 0.0170(12) 0.0138(11) 0.0170(12) -0.0015(9) -0.0001(10) 0.0017(10)
C15 0.0181(12) 0.0195(11) 0.0172(11) -0.0026(9) 0.0004(11) 0.0057(12)
C16 0.0239(14) 0.0323(16) 0.0223(14) -0.0051(12) -0.0011(12) 0.0150(13)
C17 0.0409(19) 0.0208(12) 0.0198(13) -0.0050(10) -0.0034(13) 0.0165(13)
C18 0.050(2) 0.0160(13) 0.0232(15) -0.0010(11) -0.0001(14) 0.0020(14)
C19 0.0281(16) 0.0167(13) 0.0235(14) -0.0056(11) -0.0003(12) -0.0013(12)
C20 0.0117(12) 0.0163(13) 0.0142(12) 0.0021(9) 0.0016(9) -0.0009(9)
C21 0.0165(13) 0.0181(12) 0.0230(13) 0.0061(11) 0.0014(11) -0.0001(10)
C22 0.0193(13) 0.0319(15) 0.0221(14) 0.0142(12) 0.0038(11) 0.0025(11)
C23 0.0178(13) 0.0277(14) 0.0207(14) 0.0057(11) 0.0038(10) -0.0041(11)
C24 0.0186(13) 0.0227(13) 0.0209(14) 0.0001(11) 0.0058(11) 0.0008(10)
C25 0.0141(13) 0.0191(12) 0.0193(13) 0.0014(10) 0.0024(10) 0.0010(10)
C26 0.0133(12) 0.0164(12) 0.0131(11) 0.0011(10) 0.0006(10) 0.0012(9)
C27 0.0176(13) 0.0218(13) 0.0145(12) 0.0054(10) 0.0035(10) 0.0008(11)
C28 0.0193(15) 0.0270(14) 0.0193(13) 0.0009(11) 0.0056(11) -0.0002(11)
C29 0.0144(13) 0.0268(14) 0.0274(15) -0.0043(11) 0.0053(11) -0.0017(11)
C30 0.0130(12) 0.0308(15) 0.0245(14) -0.0010(12) -0.0013(10) 0.0036(11)
C31 0.0103(12) 0.0273(14) 0.0166(12) -0.0008(11) 0.0006(10) -0.0016(10)
C32 0.0144(12) 0.0147(11) 0.0147(12) -0.0010(9) -0.0018(9) -0.0011(9)
C33 0.0168(13) 0.0179(12) 0.0164(12) 0.0017(10) -0.0001(10) -0.0031(10)
C34 0.0219(14) 0.0172(13) 0.0249(14) 0.0018(11) -0.0010(12) -0.0009(11)
C35 0.0252(14) 0.0166(12) 0.0256(14) -0.0032(11) 0.0010(12) -0.0050(11)
C36 0.0240(14) 0.0237(13) 0.0162(12) -0.0032(11) -0.0008(11) -0.0036(11)
C37 0.0205(13) 0.0201(12) 0.0145(11) 0.0012(10) -0.0039(10) -0.0049(10)
Cl1_1 0.0352(4) 0.0266(3) 0.0467(5) -0.0083(3) -0.0069(3) 0.0021(3)
Cl2_1 0.0738(7) 0.0315(4) 0.0241(4) -0.0030(3) 0.0035(4) -0.0056(4)
C1_1 0.043(2) 0.0245(15) 0.047(2) -0.0113(14) 0.0112(16) 0.0005(14)

loop_
_atom_type_symbol
_atom_type_description
_atom_type_scat_dispersion_real
_atom_type_scat_dispersion_imag
_atom_type_scat_source
C C 0.0181 0.0091 'International Tables Vol C Tables 4.2.6.8 and 6.1.1.4'
H H 0.0000 0.0000 'International Tables Vol C Tables 4.2.6.8 and 6.1.1.4'
P P 0.2955 0.4335 'International Tables Vol C Tables 4.2.6.8 and 6.1.1.4'
Cl Cl 0.3639 0.7018 'International Tables Vol C Tables 4.2.6.8 and 6.1.1.4'
Pd Pd 0.1215 3.9337 'International Tables Vol C Tables 4.2.6.8 and 6.1.1.4'

loop_
_geom_angle_atom_site_label_1
_geom_angle_atom_site_label_2
_geom_angle_atom_site_label_3
_geom_angle
_geom_angle_site_symmetry_1
_geom_angle_site_symmetry_3
_geom_angle_publ_flag
P2 Pd1 Cl1 91.97(2) . . ?
P2 Pd1 Cl3 90.90(2) . . ?
Cl1 Pd1 Cl3 176.23(2) . . ?
P2 Pd1 Cl2 177.38(2) . . ?
Cl1 Pd1 Cl2 89.25(2) . . ?
Cl3 Pd1 Cl2 87.97(2) . . ?
C8 P1 C14 112.69(12) . . ?
C8 P1 C20 112.18(12) . . ?
C14 P1 C20 111.03(12) . . ?
C8 P1 C1 103.09(12) . . ?
C14 P1 C1 109.08(12) . . ?
C20 P1 C1 108.36(11) . . ?
C2 C1 P1 110.43(16) . . ?
C2 C1 P2 114.81(17) . . ?
P1 C1 P2 118.03(13) . . ?
C26 P2 C32 109.39(12) . . ?
C26 P2 C1 103.66(11) . . ?
C32 P2 C1 104.14(11) . . ?
C26 P2 Pd1 112.39(8) . . ?
C32 P2 Pd1 111.01(9) . . ?
C1 P2 Pd1 115.67(8) . . ?
C7 C2 C3 118.7(2) . . ?
C7 C2 C1 118.4(2) . . ?
C3 C2 C1 122.8(2) . . ?
C4 C3 C2 120.4(2) . . ?
C3 C4 C5 120.8(3) . . ?
C4 C5 C6 119.4(3) . . ?
C5 C6 C7 120.0(3) . . ?
C6 C7 C2 120.7(3) . . ?
C13 C8 C9 108.2(2) . . ?
C13 C8 P1 117.58(19) . . ?
C9 C8 P1 112.19(19) . . ?
C10 C9 C8 109.1(2) . . ?
C11 C10 C9 111.1(2) . . ?
C10 C11 C12 111.1(2) . . ?
C11 C12 C13 111.7(2) . . ?
C12 C13 C8 108.7(2) . . ?
C15 C14 C19 107.1(2) . . ?
C15 C14 P1 116.45(18) . . ?
C19 C14 P1 114.0(2) . . ?
C16 C15 C14 109.3(2) . . ?
C17 C16 C15 111.2(3) . . ?
C16 C17 C18 112.4(2) . . ?
C19 C18 C17 111.3(2) . . ?
C18 C19 C14 108.2(3) . . ?
C21 C20 C25 109.3(2) . . ?
C21 C20 P1 116.45(18) . . ?
C25 C20 P1 115.01(18) . . ?
C22 C21 C20 109.8(2) . . ?
C23 C22 C21 112.2(2) . . ?
C22 C23 C24 110.5(2) . . ?
C23 C24 C25 111.0(2) . . ?
C24 C25 C20 109.3(2) . . ?
C31 C26 C27 108.8(2) . . ?
C31 C26 P2 110.40(18) . . ?
C27 C26 P2 119.76(18) . . ?
C28 C27 C26 109.0(2) . . ?
C29 C28 C27 111.9(2) . . ?
C30 C29 C28 111.7(2) . . ?
C29 C30 C31 111.5(2) . . ?
C30 C31 C26 109.4(2) . . ?
C33 C32 C37 108.6(2) . . ?
C33 C32 P2 116.87(19) . . ?
C37 C32 P2 113.03(18) . . ?
C34 C33 C32 108.7(2) . . ?
C33 C34 C35 110.7(2) . . ?
C36 C35 C34 111.2(2) . . ?
C37 C36 C35 112.0(2) . . ?
C36 C37 C32 108.8(2) . . ?
Cl2_1 C1_1 Cl1_1 112.02(18) . . ?

loop_
_geom_bond_atom_site_label_1
_geom_bond_atom_site_label_2
_geom_bond_distance
_geom_bond_site_symmetry_2
_geom_bond_publ_flag
Pd1 P2 2.2737(6) . ?
Pd1 Cl1 2.3128(7) . ?
Pd1 Cl3 2.3128(7) . ?
Pd1 Cl2 2.3750(6) . ?
P1 C8 1.830(3) . ?
P1 C14 1.830(3) . ?
P1 C20 1.851(3) . ?
P1 C1 1.868(3) . ?
C1 C2 1.532(3) . ?
C1 P2 1.902(2) . ?
P2 C26 1.851(3) . ?
P2 C32 1.853(3) . ?
C2 C7 1.396(4) . ?
C2 C3 1.400(4) . ?
C3 C4 1.387(4) . ?
C4 C5 1.388(4) . ?
C5 C6 1.394(4) . ?
C6 C7 1.394(4) . ?
C8 C13 1.542(4) . ?
C8 C9 1.542(4) . ?
C9 C10 1.523(4) . ?
C10 C11 1.522(4) . ?
C11 C12 1.527(4) . ?
C12 C13 1.538(4) . ?
C14 C15 1.545(4) . ?
C14 C19 1.553(4) . ?
C15 C16 1.535(4) . ?
C16 C17 1.526(5) . ?
C17 C18 1.528(5) . ?
C18 C19 1.527(4) . ?
C20 C21 1.543(3) . ?
C20 C25 1.545(4) . ?
C21 C22 1.534(4) . ?
C22 C23 1.522(4) . ?
C23 C24 1.526(4) . ?
C24 C25 1.529(4) . ?
C26 C31 1.543(4) . ?
C26 C27 1.550(3) . ?
C27 C28 1.530(4) . ?
C28 C29 1.527(4) . ?
C29 C30 1.525(4) . ?
C30 C31 1.527(4) . ?
C32 C33 1.536(4) . ?
C32 C37 1.541(4) . ?
C33 C34 1.531(4) . ?
C34 C35 1.536(4) . ?
C35 C36 1.529(4) . ?
C36 C37 1.526(4) . ?
Cl1_1 C1_1 1.766(4) . ?
Cl2_1 C1_1 1.766(4) . ?
